data_7105127
loop_
_publ_author_name
'Massera, Chiara'
'Melegari, Monica'
'Ugozzoli, Franco'
'Dalcanale, Enrico'

_publ_section_title
;
 Formation of tetrameric water clusters driven by a cavitand template.
;
_journal_issue 1
_journal_name_full 'Chemical communications (Cambridge, England)'
_journal_page_first 88
_journal_page_last 90
_journal_paper_doi 10.1039/b917931c
_journal_volume 46
_journal_year 2009
_chemical_formula_sum 'C36 H44 O16 P4'
_chemical_formula_weight 856.59
_chemical_name_systematic
;
?
;
_space_group_IT_number 85
_symmetry_cell_setting tetragonal
_symmetry_space_group_name_Hall '-P 4a'
_symmetry_space_group_name_H-M 'P 4/n :2'
_atom_sites_solution_hydrogens geom
_atom_sites_solution_primary direct
_atom_sites_solution_secondary difmap
_audit_creation_method SHELXL-97
_cell_angle_alpha 90.00
_cell_angle_beta 90.00
_cell_angle_gamma 90.00
_cell_formula_units_Z 2
_cell_length_a 14.396(8)
_cell_length_b 14.396(8)
_cell_length_c 9.799(5)
_cell_measurement_reflns_used 2256
_cell_measurement_temperature 293(2)
_cell_measurement_theta_max 27.57
_cell_measurement_theta_min 1.41
_cell_volume 2030.8(19)
_computing_data_collection SMART
_computing_data_reduction 'SAINT (Bruker, 1998)'
_computing_structure_refinement 'SHELXL-97 (Sheldrick, 1997)'
_computing_structure_solution 'SIR97 (Giacovazzo et al., 1999)'
_diffrn_ambient_temperature 293(2)
_diffrn_detector_area_resol_mean '8.192 pixel/mm'
_diffrn_measured_fraction_theta_full 0.995
_diffrn_measured_fraction_theta_max 0.995
_diffrn_measurement_device_type 'Bruker AXS Smart 1000'
_diffrn_measurement_method \w-scan
_diffrn_radiation_monochromator graphite
_diffrn_radiation_source 'fine-focus sealed tube'
_diffrn_radiation_type MoK\a
_diffrn_radiation_wavelength 0.71069
_diffrn_reflns_av_R_equivalents 0.0994
_diffrn_reflns_av_sigmaI/netI 0.1207
_diffrn_reflns_limit_h_max 18
_diffrn_reflns_limit_h_min -15
_diffrn_reflns_limit_k_max 16
_diffrn_reflns_limit_k_min -18
_diffrn_reflns_limit_l_max 7
_diffrn_reflns_limit_l_min -12
_diffrn_reflns_number 11151
_diffrn_reflns_theta_full 27.57
_diffrn_reflns_theta_max 27.57
_diffrn_reflns_theta_min 1.41
_diffrn_standards_decay_% 0
_diffrn_standards_interval_count 0
_diffrn_standards_interval_time 0
_diffrn_standards_number 0
_exptl_absorpt_coefficient_mu 0.256
_exptl_absorpt_correction_T_max 1.000000
_exptl_absorpt_correction_T_min 0.791071
_exptl_absorpt_correction_type multi-scan
_exptl_absorpt_process_details 'Bruker AXS SADABS'
_exptl_crystal_colour colourless
_exptl_crystal_density_diffrn 1.401
_exptl_crystal_density_method 'not measured'
_exptl_crystal_description prismatic
_exptl_crystal_F_000 896
_exptl_crystal_size_max 0.16
_exptl_crystal_size_mid 0.13
_exptl_crystal_size_min 0.12
_refine_diff_density_max 0.423
_refine_diff_density_min -0.288
_refine_diff_density_rms 0.057
_refine_ls_extinction_coef 0.0034(5)
_refine_ls_extinction_expression Fc^*^=kFc[1+0.001xFc^2^\l^3^/sin(2\q)]^-1/4^
_refine_ls_extinction_method SHELXL
_refine_ls_goodness_of_fit_ref 1.006
_refine_ls_hydrogen_treatment mixed
_refine_ls_matrix_type full
_refine_ls_number_parameters 140
_refine_ls_number_reflns 2354
_refine_ls_number_restraints 3
_refine_ls_restrained_S_all 1.009
_refine_ls_R_factor_all 0.1166
_refine_ls_R_factor_gt 0.0481
_refine_ls_shift/su_max 0.000
_refine_ls_shift/su_mean 0.000
_refine_ls_structure_factor_coef Fsqd
_refine_ls_weighting_details 'calc w=1/[\s^2^(Fo^2^)+(0.0180P)^2^+0.0000P] where P=(Fo^2^+2Fc^2^)/3'
_refine_ls_weighting_scheme calc
_refine_ls_wR_factor_gt 0.0765
_refine_ls_wR_factor_ref 0.0846
_reflns_number_gt 1187
_reflns_number_total 2354
_reflns_threshold_expression >2sigma(I)
_cod_data_source_file b917931c.txt
_cod_data_source_block tpoiw4
_cod_original_sg_symbol_H-M P4/n
_cod_database_code 7105127

loop_
_symmetry_equiv_pos_as_xyz
'x, y, z'
'-x+1/2, -y+1/2, z'
'-y+1/2, x, z'
'y, -x+1/2, z'
'-x, -y, -z'
'x-1/2, y-1/2, -z'
'y-1/2, -x, -z'
'-y, x-1/2, -z'

loop_
_atom_site_label
_atom_site_type_symbol
_atom_site_fract_x
_atom_site_fract_y
_atom_site_fract_z
_atom_site_U_iso_or_equiv
_atom_site_adp_type
_atom_site_occupancy
_atom_site_symmetry_multiplicity
_atom_site_calc_flag
_atom_site_refinement_flags
_atom_site_disorder_assembly
_atom_site_disorder_group
P1 P 0.16715(8) 0.56848(7) 0.71546(10) 0.0424(3) Uani 1 1 d . . .
O3 O 0.18539(18) 0.5049(2) 0.6039(3) 0.0594(9) Uani 1 1 d . . .
O1 O 0.25348(17) 0.58656(16) 0.8124(2) 0.0411(7) Uani 1 1 d . . .
O2 O 0.08402(17) 0.53965(17) 0.8131(3) 0.0424(7) Uani 1 1 d . . .
C1 C 0.0927(3) 0.3415(3) 1.0439(3) 0.0373(10) Uani 1 1 d . . .
H1 H 0.1227 0.3239 1.1239 0.020(9) Uiso 1 1 calc R . .
C2 C 0.0279(2) 0.2812(3) 0.9864(4) 0.0368(9) Uani 1 1 d . . .
C3 C -0.0146(3) 0.3093(3) 0.8673(4) 0.0380(10) Uani 1 1 d . . .
C4 C 0.0029(3) 0.3938(3) 0.8015(4) 0.0369(9) Uani 1 1 d . . .
C5 C 0.0691(3) 0.4502(2) 0.8678(4) 0.0353(9) Uani 1 1 d . . .
C6 C 0.1138(3) 0.4263(3) 0.9865(4) 0.0363(9) Uani 1 1 d . . .
C7 C -0.0429(3) 0.4230(3) 0.6719(4) 0.0511(12) Uani 1 1 d . . .
H7A H -0.0623 0.4866 0.6792 0.097(7) Uiso 1 1 calc R . .
H7B H -0.0962 0.3844 0.6555 0.097(7) Uiso 1 1 calc R . .
H7C H 0.0001 0.4167 0.5976 0.097(7) Uiso 1 1 calc R . .
C8 C 0.1878(3) 0.4885(3) 1.0501(4) 0.0415(11) Uani 1 1 d . . .
H8A H 0.1704 0.5531 1.0379 0.031(6) Uiso 1 1 calc R . .
H8B H 0.1914 0.4763 1.1473 0.031(6) Uiso 1 1 calc R . .
C9 C 0.1344(3) 0.6830(3) 0.6728(4) 0.0598(13) Uani 1 1 d . . .
H9A H 0.1778 0.7080 0.6081 0.097(7) Uiso 1 1 calc R . .
H9B H 0.1344 0.7207 0.7536 0.097(7) Uiso 1 1 calc R . .
H9C H 0.0733 0.6825 0.6336 0.097(7) Uiso 1 1 calc R . .
O1W O 0.2212(3) 0.3874(3) 0.3823(3) 0.0895(12) Uani 1 1 d D . .
H1W H 0.193(3) 0.425(3) 0.456(3) 0.134 Uiso 1 1 d D . .
H2W H 0.2845(15) 0.375(4) 0.413(4) 0.134 Uiso 1 1 d D . .

loop_
_atom_site_aniso_label
_atom_site_aniso_U_11
_atom_site_aniso_U_22
_atom_site_aniso_U_33
_atom_site_aniso_U_23
_atom_site_aniso_U_13
_atom_site_aniso_U_12
P1 0.0410(7) 0.0349(7) 0.0512(6) 0.0014(6) 0.0011(6) 0.0021(6)
O3 0.057(2) 0.066(2) 0.0548(18) -0.0197(17) 0.0047(16) 0.0012(17)
O1 0.0375(16) 0.0334(16) 0.0523(18) 0.0008(13) -0.0029(14) 0.0034(12)
O2 0.0363(16) 0.0323(16) 0.0586(19) 0.0035(13) 0.0064(14) 0.0020(13)
C1 0.037(3) 0.044(3) 0.031(2) -0.003(2) 0.0028(19) 0.005(2)
C2 0.031(2) 0.041(3) 0.039(2) 0.002(2) 0.007(2) 0.0048(19)
C3 0.033(2) 0.038(3) 0.043(3) -0.005(2) 0.007(2) 0.004(2)
C4 0.033(2) 0.038(3) 0.040(3) -0.001(2) 0.007(2) 0.0048(19)
C5 0.033(2) 0.030(3) 0.042(2) 0.0014(19) 0.011(2) 0.003(2)
C6 0.035(2) 0.036(3) 0.038(3) -0.010(2) 0.006(2) 0.006(2)
C7 0.040(3) 0.051(3) 0.061(3) 0.007(3) -0.010(2) 0.001(2)
C8 0.047(3) 0.037(3) 0.040(3) -0.008(2) 0.005(2) 0.004(2)
C9 0.053(3) 0.040(3) 0.087(3) 0.029(2) -0.005(2) -0.001(2)
O1W 0.110(3) 0.080(3) 0.078(3) -0.007(2) 0.006(2) 0.012(3)

loop_
_atom_type_symbol
_atom_type_description
_atom_type_scat_dispersion_real
_atom_type_scat_dispersion_imag
_atom_type_scat_source
C C 0.0033 0.0016 'International Tables Vol C Tables 4.2.6.8 and 6.1.1.4'
H H 0.0000 0.0000 'International Tables Vol C Tables 4.2.6.8 and 6.1.1.4'
O O 0.0106 0.0060 'International Tables Vol C Tables 4.2.6.8 and 6.1.1.4'
P P 0.1023 0.0942 'International Tables Vol C Tables 4.2.6.8 and 6.1.1.4'

loop_
_geom_angle_atom_site_label_1
_geom_angle_atom_site_label_2
_geom_angle_atom_site_label_3
_geom_angle
_geom_angle_site_symmetry_1
_geom_angle_site_symmetry_3
_geom_angle_publ_flag
O3 P1 O1 114.41(16) . . ?
O3 P1 O2 115.20(16) . . ?
O1 P1 O2 105.83(14) . . ?
O3 P1 C9 117.38(18) . . ?
O1 P1 C9 101.41(17) . . ?
O2 P1 C9 100.69(18) . . ?
C3 O1 P1 123.5(2) 4 . ?
C5 O2 P1 125.6(2) . . ?
C6 C1 C2 122.2(4) . . ?
C6 C1 H1 118.9 . . ?
C2 C1 H1 118.9 . . ?
C3 C2 C1 117.3(4) . . ?
C3 C2 C8 123.0(3) . 3 ?
C1 C2 C8 119.6(4) . 3 ?
C2 C3 C4 124.4(4) . . ?
C2 C3 O1 118.7(3) . 3 ?
C4 C3 O1 116.7(3) . 3 ?
C3 C4 C5 114.2(3) . . ?
C3 C4 C7 123.9(3) . . ?
C5 C4 C7 122.0(3) . . ?
C6 C5 C4 124.3(4) . . ?
C6 C5 O2 118.6(3) . . ?
C4 C5 O2 116.9(3) . . ?
C5 C6 C1 117.7(4) . . ?
C5 C6 C8 121.8(4) . . ?
C1 C6 C8 120.5(3) . . ?
C4 C7 H7A 109.5 . . ?
C4 C7 H7B 109.5 . . ?
H7A C7 H7B 109.5 . . ?
C4 C7 H7C 109.5 . . ?
H7A C7 H7C 109.5 . . ?
H7B C7 H7C 109.5 . . ?
C2 C8 C6 111.3(3) 4 . ?
C2 C8 H8A 109.4 4 . ?
C6 C8 H8A 109.4 . . ?
C2 C8 H8B 109.4 4 . ?
C6 C8 H8B 109.4 . . ?
H8A C8 H8B 108.0 . . ?
P1 C9 H9A 109.5 . . ?
P1 C9 H9B 109.5 . . ?
H9A C9 H9B 109.5 . . ?
P1 C9 H9C 109.5 . . ?
H9A C9 H9C 109.5 . . ?
H9B C9 H9C 109.5 . . ?
H1W O1W H2W 104.9(14) . . ?

loop_
_geom_bond_atom_site_label_1
_geom_bond_atom_site_label_2
_geom_bond_distance
_geom_bond_site_symmetry_2
_geom_bond_publ_flag
P1 O3 1.449(3) . ?
P1 O1 1.586(3) . ?
P1 O2 1.587(3) . ?
P1 C9 1.764(4) . ?
O1 C3 1.417(4) 4 ?
O2 C5 1.412(4) . ?
C1 C6 1.379(5) . ?
C1 C2 1.393(5) . ?
C1 H1 0.9300 . ?
C2 C3 1.378(5) . ?
C2 C8 1.501(4) 3 ?
C3 C4 1.400(5) . ?
C3 O1 1.417(4) 3 ?
C4 C5 1.411(5) . ?
C4 C7 1.491(5) . ?
C5 C6 1.372(4) . ?
C6 C8 1.526(5) . ?
C7 H7A 0.9600 . ?
C7 H7B 0.9600 . ?
C7 H7C 0.9600 . ?
C8 C2 1.501(4) 4 ?
C8 H8A 0.9700 . ?
C8 H8B 0.9700 . ?
C9 H9A 0.9600 . ?
C9 H9B 0.9600 . ?
C9 H9C 0.9600 . ?
O1W H1W 0.993(10) . ?
O1W H2W 0.975(10) . ?
